data_7126922
loop_
_publ_author_name
'Wang, Min'
'Yang, Tingting'
'Tian, Rongqiang'
'Wei, Donghui'
'Duan, Zheng'
'Mathey, Fran\,cois'

_publ_section_title
;
 The chemistry of phosphirane-substituted phosphinidene complexes.
;
_journal_issue 67
_journal_name_full 'Chemical communications (Cambridge, England)'
_journal_page_first 9707
_journal_page_last 9710
_journal_paper_doi 10.1039/d0cc04501b
_journal_volume 56
_journal_year 2020
_chemical_formula_moiety 'C22 H20 O10 P2 W2'
_chemical_formula_sum 'C22 H20 O10 P2 W2'
_chemical_formula_weight 874.02
_space_group_crystal_system monoclinic
_space_group_IT_number 14
_space_group_name_Hall '-P 2yn'
_space_group_name_H-M_alt 'P 1 21/n 1'
_atom_sites_solution_hydrogens geom
_atom_sites_solution_primary direct
_audit_creation_date 2020-03-19
_audit_creation_method
;
Olex2 1.2
(compiled 2018.05.29 svn.r3508 for OlexSys, GUI svn.r5506)
;
_audit_update_record
;
2020-03-20 deposited with the CCDC.	2020-07-14 downloaded from the CCDC.
;
_cell_angle_alpha 90
_cell_angle_beta 90.165(2)
_cell_angle_gamma 90
_cell_formula_units_Z 4
_cell_length_a 10.8615(2)
_cell_length_b 14.1665(2)
_cell_length_c 17.7114(3)
_cell_measurement_reflns_used 12848
_cell_measurement_temperature 200.00(10)
_cell_measurement_theta_max 72.9610
_cell_measurement_theta_min 3.9710
_cell_volume 2725.23(8)
_computing_cell_refinement 'CrysAlisPro 1.171.39.27b (Rigaku OD, 2015)'
_computing_data_collection 'CrysAlisPro 1.171.39.27b (Rigaku OD, 2015)'
_computing_data_reduction 'CrysAlisPro 1.171.39.27b (Rigaku OD, 2015)'
_computing_molecular_graphics 'Olex2 (Dolomanov et al., 2009)'
_computing_publication_material 'Olex2 (Dolomanov et al., 2009)'
_computing_structure_refinement 'ShelXL (Sheldrick, 2015)'
_computing_structure_solution 'ShelXS (Sheldrick, 2008)'
_diffrn_ambient_environment N~2~
_diffrn_ambient_temperature 200.00(10)
_diffrn_detector 'CCD plate'
_diffrn_measured_fraction_theta_full 1.000
_diffrn_measured_fraction_theta_max 0.980
_diffrn_measurement_details
;
List of Runs (angles in degrees, time in seconds):

  # Type    Start    End  Width  t~exp~   \w     \q     \k     \f   Frames
#--------------------------------------------------------------------------
  1  \w    -20.00  29.00   0.50    0.50    --    0.00 -38.00  60.00   98
  2  \w    -24.00  43.00   0.50    0.50    --    0.00  38.00  60.00  134
  3  \w    -87.00 -62.00   0.50    0.50    --    0.00 -77.00 -60.00   50
  4  \w    -79.00 -40.00   0.50    0.50    --    0.00 -38.00  60.00   78
  5  \w     49.00  88.00   0.50    0.50    --    0.00  38.00  60.00   78
  6  \w    -23.00  35.00   0.50    0.50    --    0.00 -77.00 -60.00  116
  7  \w     85.00 135.00   0.50    0.50    --   97.60 -82.00 -30.00  100
  8  \w     71.00 187.00   0.50    0.50    --   97.60  45.00-150.00  232
  9  \w     31.00  58.00   0.50    0.50    --   97.60 -82.00  90.00   54
 10  \w     81.00 187.00   0.50    0.50    --   97.60  45.00 120.00  212
 11  \w     69.00 169.00   0.50    0.50    --   97.60  45.00 150.00  200
 12  \w     13.00  39.00   0.50    0.50    --   97.60 -82.00 -30.00   52
 13  \w     12.00 131.00   0.50    0.50    --   97.60 -82.00  30.00  238
 14  \w     12.00 115.00   0.50    0.50    --   97.60 -82.00-180.00  206
 15  \w     16.00 135.00   0.50    0.50    --   97.60 -82.00 -90.00  238
 16  \w     67.00 128.00   0.50    0.50    --   97.60 -82.00  90.00  122
 17  \w      8.00 127.00   0.50    0.50    --   97.60 -61.00 -90.00  238
 18  \w     70.00 162.00   0.50    0.50    --   97.60  45.00-120.00  184
;
_diffrn_measurement_device 'four-circle diffractometer'
_diffrn_measurement_device_type 'XtaLAB AFC12 (RINC): Kappa single'
_diffrn_measurement_method '\w scans'
_diffrn_orient_matrix_type 'CrysAlisPro convention (1999,Acta A55,543-557)'
_diffrn_orient_matrix_UB_11 0.0151846000
_diffrn_orient_matrix_UB_12 0.0512050000
_diffrn_orient_matrix_UB_13 -0.0761363000
_diffrn_orient_matrix_UB_21 -0.1376112000
_diffrn_orient_matrix_UB_22 0.0260713000
_diffrn_orient_matrix_UB_23 0.0011577000
_diffrn_orient_matrix_UB_31 0.0303540000
_diffrn_orient_matrix_UB_32 0.0924010000
_diffrn_orient_matrix_UB_33 0.0420449000
_diffrn_radiation_monochromator graphite
_diffrn_radiation_probe x-ray
_diffrn_radiation_type CuK\a
_diffrn_radiation_wavelength 1.54178
_diffrn_reflns_av_R_equivalents 0.0586
_diffrn_reflns_av_unetI/netI 0.0364
_diffrn_reflns_Laue_measured_fraction_full 1.000
_diffrn_reflns_Laue_measured_fraction_max 0.980
_diffrn_reflns_limit_h_max 13
_diffrn_reflns_limit_h_min -13
_diffrn_reflns_limit_k_max 13
_diffrn_reflns_limit_k_min -17
_diffrn_reflns_limit_l_max 21
_diffrn_reflns_limit_l_min -21
_diffrn_reflns_number 22522
_diffrn_reflns_point_group_measured_fraction_full 1.000
_diffrn_reflns_point_group_measured_fraction_max 0.980
_diffrn_reflns_theta_full 67.679
_diffrn_reflns_theta_max 73.393
_diffrn_reflns_theta_min 3.996
_diffrn_source 'fine-focus sealed X-ray tube'
_diffrn_source_type 'Enhance (Cu) X-ray Source'
_exptl_absorpt_coefficient_mu 16.937
_exptl_absorpt_correction_T_max 1.00000
_exptl_absorpt_correction_T_min 0.24983
_exptl_absorpt_correction_type multi-scan
_exptl_absorpt_process_details
;
CrysAlisPro 1.171.39.27b (Rigaku Oxford Diffraction, 2015)
Empirical absorption correction using spherical harmonics,
 implemented in SCALE3 ABSPACK scaling algorithm.
;
_exptl_crystal_colour 'clear colourless'
_exptl_crystal_colour_lustre clear
_exptl_crystal_colour_primary colourless
_exptl_crystal_density_diffrn 2.130
_exptl_crystal_description block
_exptl_crystal_F_000 1640
_exptl_crystal_size_max 0.4
_exptl_crystal_size_mid 0.3
_exptl_crystal_size_min 0.2
_refine_diff_density_max 2.325
_refine_diff_density_min -1.744
_refine_diff_density_rms 0.272
_refine_ls_extinction_method none
_refine_ls_goodness_of_fit_ref 1.048
_refine_ls_hydrogen_treatment constr
_refine_ls_matrix_type full
_refine_ls_number_parameters 329
_refine_ls_number_reflns 5377
_refine_ls_number_restraints 0
_refine_ls_restrained_S_all 1.048
_refine_ls_R_factor_all 0.0585
_refine_ls_R_factor_gt 0.0551
_refine_ls_shift/su_max 0.001
_refine_ls_shift/su_mean 0.000
_refine_ls_structure_factor_coef Fsqd
_refine_ls_weighting_details 'w=1/[\s^2^(Fo^2^)+(0.1257P)^2^+0.5640P] where P=(Fo^2^+2Fc^2^)/3'
_refine_ls_weighting_scheme calc
_refine_ls_wR_factor_gt 0.1493
_refine_ls_wR_factor_ref 0.1567
_reflns_Friedel_coverage 0.000
_reflns_number_gt 4908
_reflns_number_total 5377
_reflns_threshold_expression 'I > 2\s(I)'
_cod_data_source_file d0cc04501b2.cif
_cod_data_source_block 1
_cod_depositor_comments 'Adding full bibliography for 7126920--7126923.cif.'
_cod_database_code 7126922
_shelx_shelxl_version_number 2017/1
_chemical_oxdiff_usercomment 'C H O'
_shelx_space_group_comment
;
The symmetry employed for this shelxl refinement is uniquely defined
by the following loop, which should always be used as a source of
symmetry information in preference to the above space-group names.
They are only intended as comments.
;
_shelx_estimated_absorpt_t_max 0.133
_shelx_estimated_absorpt_t_min 0.056
_reflns_odcompleteness_completeness 99.96
_reflns_odcompleteness_iscentric 1
_reflns_odcompleteness_theta 66.97
_olex2_refinement_description
;
1. Fixed Uiso
 At 1.2 times of:
  All C(H,H) groups
 At 1.5 times of:
  All C(H,H,H) groups
2.a Secondary CH2 refined with riding coordinates:
 C1(H1A,H1B), C6(H6A,H6B), C7(H7A,H7B), C12(H12A,H12B)
2.b Idealised Me refined as rotating group:
 C3(H3A,H3B,H3C), C4(H4A,H4B,H4C), C9(H9A,H9B,H9C), C10(H10A,H10B,H10C)
;
_olex2_submission_special_instructions 'No special instructions were received'
_oxdiff_exptl_absorpt_empirical_details
;
Empirical correction (ABSPACK) includes:
- Absorption correction using spherical harmonics
- Frame scaling
;
_oxdiff_exptl_absorpt_empirical_full_max 2.618
_oxdiff_exptl_absorpt_empirical_full_min 0.607

loop_
_space_group_symop_operation_xyz
'x, y, z'
'-x+1/2, y+1/2, -z+1/2'
'-x, -y, -z'
'x-1/2, -y-1/2, z-1/2'

loop_
_atom_site_label
_atom_site_type_symbol
_atom_site_fract_x
_atom_site_fract_y
_atom_site_fract_z
_atom_site_U_iso_or_equiv
_atom_site_adp_type
_atom_site_occupancy
_atom_site_site_symmetry_order
_atom_site_calc_flag
_atom_site_refinement_flags_posn
_atom_site_refinement_flags_adp
_atom_site_refinement_flags_occupancy
_atom_site_disorder_assembly
_atom_site_disorder_group
W1 W 0.53438(3) 0.17716(2) 0.41216(2) 0.03661(15) Uani 1 1 d . . . . .
W2 W 0.55327(3) 0.19168(2) 0.12525(2) 0.03626(15) Uani 1 1 d . . . . .
P1 P 0.37733(13) 0.25198(10) 0.20430(8) 0.0328(3) Uani 1 1 d . . . . .
P2 P 0.38054(14) 0.26332(11) 0.33025(8) 0.0331(3) Uani 1 1 d . . . . .
O1 O 0.6085(7) 0.3679(4) 0.4949(4) 0.0799(19) Uani 1 1 d . . . . .
O2 O 0.3304(5) 0.1449(4) 0.5379(3) 0.0626(14) Uani 1 1 d . . . . .
O3 O 0.7078(6) 0.0566(4) 0.5171(3) 0.0674(16) Uani 1 1 d . . . . .
O4 O 0.4295(6) -0.0010(4) 0.3260(3) 0.0657(15) Uani 1 1 d . . . . .
O5 O 0.7778(5) 0.1863(4) 0.3135(3) 0.0639(16) Uani 1 1 d . . . . .
O6 O 0.7243(5) 0.3437(4) 0.2064(3) 0.0581(14) Uani 1 1 d . . . . .
O7 O 0.6463(5) 0.0192(4) 0.2251(3) 0.0603(14) Uani 1 1 d . . . . .
O8 O 0.7770(6) 0.1325(4) 0.0236(3) 0.0665(16) Uani 1 1 d . . . . .
O9 O 0.3765(6) 0.0447(6) 0.0442(4) 0.096(3) Uani 1 1 d . . . . .
O10 O 0.4848(9) 0.3393(5) -0.0021(4) 0.094(3) Uani 1 1 d . . . . .
C1 C 0.2290(6) 0.1878(4) 0.1932(4) 0.0411(15) Uani 1 1 d . . . . .
H1A H 0.212528 0.178625 0.139841 0.049 Uiso 1 1 calc R . . . .
H1B H 0.236430 0.125980 0.216325 0.049 Uiso 1 1 calc R . . . .
C2 C 0.1229(5) 0.2387(5) 0.2279(4) 0.0388(13) Uani 1 1 d . . . . .
C3 C 0.0247(6) 0.2727(5) 0.1727(4) 0.0464(15) Uani 1 1 d . . . . .
H3A H -0.022247 0.219673 0.154991 0.070 Uiso 1 1 calc GR . . . .
H3B H 0.063375 0.303356 0.130705 0.070 Uiso 1 1 calc GR . . . .
H3C H -0.029041 0.316436 0.197721 0.070 Uiso 1 1 calc GR . . . .
C4 C 0.0259(8) 0.3152(5) 0.3432(5) 0.0509(18) Uani 1 1 d . . . . .
H4A H -0.012890 0.277186 0.381237 0.076 Uiso 1 1 calc GR . . . .
H4B H -0.034970 0.336375 0.307647 0.076 Uiso 1 1 calc GR . . . .
H4C H 0.064399 0.368787 0.366550 0.076 Uiso 1 1 calc GR . . . .
C5 C 0.1214(5) 0.2575(5) 0.3029(4) 0.0415(14) Uani 1 1 d . . . . .
C6 C 0.2226(6) 0.2196(5) 0.3510(4) 0.0430(14) Uani 1 1 d . . . . .
H6A H 0.222791 0.151398 0.346150 0.052 Uiso 1 1 calc R . . . .
H6B H 0.203922 0.234289 0.403179 0.052 Uiso 1 1 calc R . . . .
C7 C 0.3651(6) 0.3938(4) 0.3400(4) 0.0381(13) Uani 1 1 d . . . . .
H7A H 0.280465 0.411386 0.329397 0.046 Uiso 1 1 calc R . . . .
H7B H 0.382815 0.411225 0.391862 0.046 Uiso 1 1 calc R . . . .
C8 C 0.4481(6) 0.4488(4) 0.2889(4) 0.0396(13) Uani 1 1 d . . . . .
C9 C 0.5442(7) 0.5082(5) 0.3268(4) 0.0530(17) Uani 1 1 d . . . . .
H9A H 0.506744 0.545151 0.365982 0.079 Uiso 1 1 calc GR . . . .
H9B H 0.581205 0.549495 0.290369 0.079 Uiso 1 1 calc GR . . . .
H9C H 0.606293 0.468154 0.348420 0.079 Uiso 1 1 calc GR . . . .
C10 C 0.5039(8) 0.4999(5) 0.1569(4) 0.0573(19) Uani 1 1 d . . . . .
H10A H 0.535803 0.555601 0.180865 0.086 Uiso 1 1 calc GR . . . .
H10B H 0.451115 0.517733 0.115756 0.086 Uiso 1 1 calc GR . . . .
H10C H 0.570936 0.462586 0.138090 0.086 Uiso 1 1 calc GR . . . .
C11 C 0.4312(6) 0.4427(4) 0.2138(4) 0.0396(13) Uani 1 1 d . . . . .
C12 C 0.3361(6) 0.3757(4) 0.1827(3) 0.0386(13) Uani 1 1 d . . . . .
H12A H 0.330054 0.383790 0.128395 0.046 Uiso 1 1 calc R . . . .
H12B H 0.256467 0.390133 0.204392 0.046 Uiso 1 1 calc R . . . .
C13 C 0.6453(7) 0.1003(6) 0.4792(4) 0.0502(17) Uani 1 1 d . . . . .
C14 C 0.5823(9) 0.3014(5) 0.4648(5) 0.055(2) Uani 1 1 d . . . . .
C15 C 0.4003(7) 0.1595(5) 0.4919(4) 0.0477(16) Uani 1 1 d . . . . .
C16 C 0.4695(6) 0.0603(5) 0.3582(4) 0.0451(15) Uani 1 1 d . . . . .
C17 C 0.6870(6) 0.1862(5) 0.3457(4) 0.0445(16) Uani 1 1 d . . . . .
C18 C 0.6093(6) 0.0819(5) 0.1942(4) 0.0435(15) Uani 1 1 d . . . . .
C19 C 0.6962(8) 0.1530(6) 0.0598(4) 0.0520(18) Uani 1 1 d . . . . .
C20 C 0.4381(7) 0.0958(6) 0.0743(5) 0.0552(19) Uani 1 1 d . . . . .
C21 C 0.5086(9) 0.2891(6) 0.0446(4) 0.059(2) Uani 1 1 d . . . . .
C22 C 0.6641(6) 0.2893(5) 0.1785(4) 0.0411(14) Uani 1 1 d . . . . .

loop_
_atom_site_aniso_label
_atom_site_aniso_U_11
_atom_site_aniso_U_22
_atom_site_aniso_U_33
_atom_site_aniso_U_23
_atom_site_aniso_U_13
_atom_site_aniso_U_12
W1 0.0402(2) 0.0375(2) 0.0321(2) 0.00063(10) -0.00542(14) -0.00301(11)
W2 0.0413(2) 0.0350(2) 0.0325(2) -0.00217(10) 0.00146(14) 0.00316(11)
P1 0.0351(7) 0.0308(7) 0.0326(7) -0.0010(6) -0.0029(6) 0.0003(6)
P2 0.0354(7) 0.0316(8) 0.0323(7) 0.0000(6) -0.0016(6) -0.0030(6)
O1 0.115(5) 0.056(4) 0.068(4) -0.013(3) -0.025(4) -0.019(4)
O2 0.071(4) 0.070(4) 0.047(3) -0.004(3) 0.018(3) -0.004(3)
O3 0.081(4) 0.061(4) 0.060(3) 0.013(3) -0.031(3) 0.006(3)
O4 0.076(4) 0.048(3) 0.073(4) -0.022(3) 0.010(3) -0.023(3)
O5 0.046(3) 0.080(4) 0.066(4) 0.007(3) -0.004(3) -0.006(3)
O6 0.052(3) 0.045(3) 0.077(4) -0.010(3) -0.003(3) -0.009(2)
O7 0.072(4) 0.042(3) 0.067(3) 0.008(3) 0.005(3) 0.017(3)
O8 0.070(4) 0.066(4) 0.064(3) -0.003(3) 0.035(3) 0.014(3)
O9 0.075(4) 0.093(5) 0.120(6) -0.061(5) -0.024(4) -0.003(4)
O10 0.152(7) 0.085(5) 0.047(3) 0.014(3) 0.004(4) 0.044(5)
C1 0.034(3) 0.045(4) 0.044(4) -0.002(3) -0.003(3) -0.003(3)
C2 0.030(3) 0.039(3) 0.047(3) -0.002(3) -0.007(2) -0.003(2)
C3 0.042(3) 0.047(4) 0.051(4) 0.007(3) -0.010(3) -0.004(3)
C4 0.050(4) 0.057(5) 0.046(4) -0.006(3) 0.001(3) -0.004(3)
C5 0.036(3) 0.039(3) 0.050(4) 0.006(3) -0.006(3) -0.005(3)
C6 0.044(3) 0.050(4) 0.035(3) 0.002(3) 0.002(3) -0.006(3)
C7 0.037(3) 0.034(3) 0.044(3) -0.004(3) 0.007(2) -0.001(2)
C8 0.048(3) 0.026(3) 0.045(3) -0.001(3) 0.006(3) 0.002(2)
C9 0.057(4) 0.043(4) 0.059(4) -0.009(3) 0.003(3) -0.010(3)
C10 0.074(5) 0.041(4) 0.057(4) 0.013(3) 0.012(4) -0.010(4)
C11 0.042(3) 0.026(3) 0.051(4) 0.002(3) 0.011(3) 0.002(2)
C12 0.041(3) 0.034(3) 0.041(3) 0.005(3) 0.000(2) 0.008(3)
C13 0.050(4) 0.055(4) 0.046(4) -0.001(3) -0.002(3) -0.009(3)
C14 0.069(5) 0.045(4) 0.051(5) -0.006(3) -0.015(4) -0.015(4)
C15 0.056(4) 0.046(4) 0.041(4) 0.001(3) -0.001(3) 0.000(3)
C16 0.043(3) 0.043(4) 0.050(4) 0.002(3) 0.000(3) -0.004(3)
C17 0.035(3) 0.051(4) 0.047(4) 0.002(3) -0.005(3) -0.005(3)
C18 0.045(4) 0.036(3) 0.049(4) 0.000(3) -0.002(3) 0.001(3)
C19 0.069(5) 0.041(4) 0.047(4) 0.000(3) 0.007(4) 0.000(4)
C20 0.050(4) 0.054(4) 0.061(5) -0.018(4) -0.007(3) 0.004(4)
C21 0.079(6) 0.061(5) 0.038(4) 0.008(4) 0.010(4) 0.020(4)
C22 0.036(3) 0.044(4) 0.043(3) 0.001(3) 0.011(3) 0.003(3)

loop_
_atom_type_symbol
_atom_type_description
_atom_type_scat_dispersion_real
_atom_type_scat_dispersion_imag
_atom_type_scat_source
C C 0.0181 0.0091 'International Tables Vol C Tables 4.2.6.8 and 6.1.1.4'
H H 0.0000 0.0000 'International Tables Vol C Tables 4.2.6.8 and 6.1.1.4'
O O 0.0492 0.0322 'International Tables Vol C Tables 4.2.6.8 and 6.1.1.4'
P P 0.2955 0.4335 'International Tables Vol C Tables 4.2.6.8 and 6.1.1.4'
W W -5.4734 5.5774 'International Tables Vol C Tables 4.2.6.8 and 6.1.1.4'

loop_
_geom_angle_atom_site_label_1
_geom_angle_atom_site_label_2
_geom_angle_atom_site_label_3
_geom_angle
_geom_angle_site_symmetry_1
_geom_angle_site_symmetry_3
_geom_angle_publ_flag
C13 W1 P2 175.0(2) . . ?
C13 W1 C14 92.6(3) . . ?
C13 W1 C15 87.3(3) . . ?
C13 W1 C16 92.5(3) . . ?
C13 W1 C17 83.6(3) . . ?
C14 W1 P2 90.7(2) . . ?
C15 W1 P2 89.1(2) . . ?
C15 W1 C14 88.3(3) . . ?
C16 W1 P2 84.0(2) . . ?
C16 W1 C14 174.1(3) . . ?
C16 W1 C15 88.8(3) . . ?
C16 W1 C17 93.5(3) . . ?
C17 W1 P2 100.1(2) . . ?
C17 W1 C14 90.2(3) . . ?
C17 W1 C15 170.7(3) . . ?
C18 W2 P1 98.6(2) . . ?
C19 W2 P1 175.9(2) . . ?
C19 W2 C18 84.8(3) . . ?
C19 W2 C20 92.1(3) . . ?
C19 W2 C21 87.9(3) . . ?
C19 W2 C22 89.8(3) . . ?
C20 W2 P1 90.4(2) . . ?
C20 W2 C18 86.5(3) . . ?
C20 W2 C22 178.1(3) . . ?
C21 W2 P1 88.9(2) . . ?
C21 W2 C18 171.7(3) . . ?
C21 W2 C20 89.8(4) . . ?
C21 W2 C22 90.3(3) . . ?
C22 W2 P1 87.77(18) . . ?
C22 W2 C18 93.7(3) . . ?
P2 P1 W2 124.64(7) . . ?
C1 P1 W2 115.7(2) . . ?
C1 P1 P2 98.7(2) . . ?
C12 P1 W2 112.9(2) . . ?
C12 P1 P2 98.1(2) . . ?
C12 P1 C1 103.5(3) . . ?
P1 P2 W1 123.15(8) . . ?
C6 P2 W1 109.6(2) . . ?
C6 P2 P1 99.3(2) . . ?
C6 P2 C7 103.2(3) . . ?
C7 P2 W1 119.1(2) . . ?
C7 P2 P1 99.3(2) . . ?
P1 C1 H1A 109.0 . . ?
P1 C1 H1B 109.0 . . ?
H1A C1 H1B 107.8 . . ?
C2 C1 P1 112.9(4) . . ?
C2 C1 H1A 109.0 . . ?
C2 C1 H1B 109.0 . . ?
C1 C2 C3 115.3(6) . . ?
C5 C2 C1 120.6(6) . . ?
C5 C2 C3 123.9(6) . . ?
C2 C3 H3A 109.5 . . ?
C2 C3 H3B 109.5 . . ?
C2 C3 H3C 109.5 . . ?
H3A C3 H3B 109.5 . . ?
H3A C3 H3C 109.5 . . ?
H3B C3 H3C 109.5 . . ?
H4A C4 H4B 109.5 . . ?
H4A C4 H4C 109.5 . . ?
H4B C4 H4C 109.5 . . ?
C5 C4 H4A 109.5 . . ?
C5 C4 H4B 109.5 . . ?
C5 C4 H4C 109.5 . . ?
C2 C5 C4 125.6(6) . . ?
C2 C5 C6 118.6(6) . . ?
C6 C5 C4 115.8(6) . . ?
P2 C6 H6A 108.2 . . ?
P2 C6 H6B 108.2 . . ?
C5 C6 P2 116.5(5) . . ?
C5 C6 H6A 108.2 . . ?
C5 C6 H6B 108.2 . . ?
H6A C6 H6B 107.3 . . ?
P2 C7 H7A 108.8 . . ?
P2 C7 H7B 108.8 . . ?
H7A C7 H7B 107.7 . . ?
C8 C7 P2 113.9(4) . . ?
C8 C7 H7A 108.8 . . ?
C8 C7 H7B 108.8 . . ?
C7 C8 C9 116.2(6) . . ?
C11 C8 C7 118.9(6) . . ?
C11 C8 C9 124.9(6) . . ?
C8 C9 H9A 109.5 . . ?
C8 C9 H9B 109.5 . . ?
C8 C9 H9C 109.5 . . ?
H9A C9 H9B 109.5 . . ?
H9A C9 H9C 109.5 . . ?
H9B C9 H9C 109.5 . . ?
H10A C10 H10B 109.5 . . ?
H10A C10 H10C 109.5 . . ?
H10B C10 H10C 109.5 . . ?
C11 C10 H10A 109.5 . . ?
C11 C10 H10B 109.5 . . ?
C11 C10 H10C 109.5 . . ?
C8 C11 C10 123.6(6) . . ?
C8 C11 C12 119.6(5) . . ?
C12 C11 C10 116.8(6) . . ?
P1 C12 H12A 109.5 . . ?
P1 C12 H12B 109.5 . . ?
C11 C12 P1 110.9(4) . . ?
C11 C12 H12A 109.5 . . ?
C11 C12 H12B 109.5 . . ?
H12A C12 H12B 108.0 . . ?
O3 C13 W1 179.8(8) . . ?
O1 C14 W1 178.5(8) . . ?
O2 C15 W1 175.5(7) . . ?
O4 C16 W1 176.1(7) . . ?
O5 C17 W1 173.6(6) . . ?
O7 C18 W2 172.7(6) . . ?
O8 C19 W2 178.9(8) . . ?
O9 C20 W2 177.6(9) . . ?
O10 C21 W2 176.8(8) . . ?
O6 C22 W2 178.7(7) . . ?

loop_
_geom_bond_atom_site_label_1
_geom_bond_atom_site_label_2
_geom_bond_distance
_geom_bond_site_symmetry_2
_geom_bond_publ_flag
W1 P2 2.5243(15) . ?
W1 C13 2.010(8) . ?
W1 C14 2.058(7) . ?
W1 C15 2.047(8) . ?
W1 C16 2.037(7) . ?
W1 C17 2.040(7) . ?
W2 P1 2.5213(15) . ?
W2 C18 2.068(7) . ?
W2 C19 2.016(8) . ?
W2 C20 2.054(8) . ?
W2 C21 2.044(8) . ?
W2 C22 2.060(7) . ?
P1 P2 2.237(2) . ?
P1 C1 1.860(6) . ?
P1 C12 1.849(6) . ?
P2 C6 1.862(7) . ?
P2 C7 1.864(7) . ?
O1 C14 1.119(9) . ?
O2 C15 1.135(9) . ?
O3 C13 1.137(9) . ?
O4 C16 1.125(8) . ?
O5 C17 1.140(9) . ?
O6 C22 1.125(8) . ?
O7 C18 1.118(8) . ?
O8 C19 1.126(9) . ?
O9 C20 1.119(9) . ?
O10 C21 1.120(10) . ?
C1 H1A 0.9700 . ?
C1 H1B 0.9700 . ?
C1 C2 1.494(9) . ?
C2 C3 1.523(8) . ?
C2 C5 1.355(9) . ?
C3 H3A 0.9600 . ?
C3 H3B 0.9600 . ?
C3 H3C 0.9600 . ?
C4 H4A 0.9600 . ?
C4 H4B 0.9600 . ?
C4 H4C 0.9600 . ?
C4 C5 1.502(10) . ?
C5 C6 1.488(9) . ?
C6 H6A 0.9700 . ?
C6 H6B 0.9700 . ?
C7 H7A 0.9700 . ?
C7 H7B 0.9700 . ?
C7 C8 1.497(8) . ?
C8 C9 1.499(9) . ?
C8 C11 1.346(9) . ?
C9 H9A 0.9600 . ?
C9 H9B 0.9600 . ?
C9 H9C 0.9600 . ?
C10 H10A 0.9600 . ?
C10 H10B 0.9600 . ?
C10 H10C 0.9600 . ?
C10 C11 1.517(8) . ?
C11 C12 1.505(9) . ?
C12 H12A 0.9700 . ?
C12 H12B 0.9700 . ?
